data_7152384
loop_
_publ_author_name
'Saini, Ratni'
'Boland, Sebastian'
'Kataeva, Olga'
'Schmidt, Arndt W.'
'Kurzchalia, Teymuras V.'
'Kn\"olker, Hans-Joachim'

_publ_section_title
;
 Stereoselective synthesis and hormonal activity of novel dafachronic
 acids and naturally occurring steroids isolated from corals.
;
_journal_issue 21
_journal_name_full 'Organic &amp; biomolecular chemistry'
_journal_page_first 4159
_journal_page_last 4163
_journal_paper_doi 10.1039/c2ob25394a
_journal_volume 10
_journal_year 2012
_chemical_formula_moiety 'C27 H46 O2'
_chemical_formula_sum 'C27 H46 O2'
_chemical_formula_weight 402.64
_chemical_name_systematic
;
?
;
_space_group_IT_number 4
_symmetry_cell_setting monoclinic
_symmetry_space_group_name_Hall 'P 2yb'
_symmetry_space_group_name_H-M 'P 1 21 1'
_atom_sites_solution_hydrogens geom
_atom_sites_solution_primary direct
_atom_sites_solution_secondary difmap
_audit_creation_method SHELXL-97
_cell_angle_alpha 90.00
_cell_angle_beta 95.487(4)
_cell_angle_gamma 90.00
_cell_formula_units_Z 2
_cell_length_a 11.0257(6)
_cell_length_b 7.5583(4)
_cell_length_c 14.7907(9)
_cell_measurement_reflns_used 945
_cell_measurement_temperature 198(2)
_cell_measurement_theta_max 22.93
_cell_measurement_theta_min 3.27
_cell_volume 1226.94(12)
_computing_cell_refinement 'APEX2 v2, 1-4 (Bruker AXS, 2005-2007)'
_computing_data_collection 'APEX2 v2, 1-4 (Bruker AXS, 2005-2007)'
_computing_data_reduction 'SAINT NT v6.0 (Bruker AXS, 2003)'
_computing_molecular_graphics 'ORTEP-3 for Windows (Farrugia, 1997)'
_computing_publication_material 'WinGX (Farrugia 1999), enCIFer (Allen et al. 2'
_computing_structure_refinement 'SHELXL-97 (Sheldrick, 1997)'
_computing_structure_solution 'SIR2004 (Burla et al., 2005)'
_diffrn_ambient_temperature 198(2)
_diffrn_measured_fraction_theta_full 0.994
_diffrn_measured_fraction_theta_max 0.994
_diffrn_measurement_device 'Bruker Kappa APEX II CCD'
_diffrn_measurement_device_type 'CCD area detector'
_diffrn_measurement_method '0.5 deg frames in phi and omega'
_diffrn_radiation_monochromator graphite
_diffrn_radiation_source 'fine-focus sealed tube'
_diffrn_radiation_type MoK\a
_diffrn_radiation_wavelength 0.71073
_diffrn_reflns_av_R_equivalents 0.0672
_diffrn_reflns_av_sigmaI/netI 0.0775
_diffrn_reflns_limit_h_max 15
_diffrn_reflns_limit_h_min -15
_diffrn_reflns_limit_k_max 10
_diffrn_reflns_limit_k_min -10
_diffrn_reflns_limit_l_max 20
_diffrn_reflns_limit_l_min -20
_diffrn_reflns_number 27556
_diffrn_reflns_theta_full 29.48
_diffrn_reflns_theta_max 29.48
_diffrn_reflns_theta_min 1.38
_exptl_absorpt_coefficient_mu 0.066
_exptl_absorpt_correction_T_max 0.9876
_exptl_absorpt_correction_T_min 0.9818
_exptl_absorpt_correction_type multi-scan
_exptl_absorpt_process_details 'SADABS version 2.10 (Sheldrick,Bruker AXS Inc.,2002)'
_exptl_crystal_colour colorless
_exptl_crystal_density_diffrn 1.090
_exptl_crystal_density_method 'not measured'
_exptl_crystal_description block
_exptl_crystal_F_000 448
_exptl_crystal_size_max 0.28
_exptl_crystal_size_mid 0.25
_exptl_crystal_size_min 0.19
_refine_diff_density_max 0.133
_refine_diff_density_min -0.173
_refine_diff_density_rms 0.030
_refine_ls_abs_structure_details 'Flack H D (1983), Acta Cryst. A39, 876-881'
_refine_ls_abs_structure_Flack 0.1(12)
_refine_ls_extinction_method none
_refine_ls_goodness_of_fit_ref 0.829
_refine_ls_hydrogen_treatment mixed
_refine_ls_matrix_type full
_refine_ls_number_parameters 274
_refine_ls_number_reflns 6718
_refine_ls_number_restraints 1
_refine_ls_restrained_S_all 0.829
_refine_ls_R_factor_all 0.1005
_refine_ls_R_factor_gt 0.0442
_refine_ls_shift/su_max 0.000
_refine_ls_shift/su_mean 0.000
_refine_ls_structure_factor_coef Fsqd
_refine_ls_weighting_details 'calc w=1/[\s^2^(Fo^2^)+(0.0436P)^2^+0.0000P] where P=(Fo^2^+2Fc^2^)/3'
_refine_ls_weighting_scheme calc
_refine_ls_wR_factor_gt 0.0837
_refine_ls_wR_factor_ref 0.0967
_reflns_number_gt 3560
_reflns_number_total 6718
_reflns_threshold_expression >2sigma(I)
_cod_data_source_file c2ob25394a.txt
_cod_data_source_block shelxl
_cod_original_sg_symbol_H-M P2(1)
_cod_database_code 7152384

loop_
_symmetry_equiv_pos_as_xyz
'x, y, z'
'-x, y+1/2, -z'

loop_
_atom_site_label
_atom_site_type_symbol
_atom_site_fract_x
_atom_site_fract_y
_atom_site_fract_z
_atom_site_U_iso_or_equiv
_atom_site_adp_type
_atom_site_occupancy
_atom_site_symmetry_multiplicity
_atom_site_calc_flag
_atom_site_refinement_flags
C1 C 0.66697(18) -0.09144(19) 0.69245(12) 0.0471(5) Uani 1 1 d .
H1A H 0.6429 -0.1923 0.6519 0.057 Uiso 1 1 calc R
H1B H 0.7530 -0.1094 0.7165 0.057 Uiso 1 1 calc R
C2 C 0.58809(17) -0.0916(2) 0.77109(12) 0.0497(5) Uani 1 1 d .
H2A H 0.5012 -0.0822 0.7475 0.060 Uiso 1 1 calc R
H2B H 0.5994 -0.2043 0.8050 0.060 Uiso 1 1 calc R
C3 C 0.62173(16) 0.0610(2) 0.83385(11) 0.0462(4) Uani 1 1 d .
H3A H 0.7097 0.0504 0.8568 0.055 Uiso 1 1 calc R
O3 O 0.55068(13) 0.06248(19) 0.90982(9) 0.0672(4) Uani 1 1 d .
H3 H 0.572(2) -0.039(3) 0.9403(15) 0.097(8) Uiso 1 1 d .
C4 C 0.60307(17) 0.2324(2) 0.78245(12) 0.0495(5) Uani 1 1 d .
H4A H 0.6256 0.3327 0.8237 0.059 Uiso 1 1 calc R
H4B H 0.5160 0.2451 0.7601 0.059 Uiso 1 1 calc R
C5 C 0.68034(15) 0.23754(19) 0.70233(11) 0.0384(4) Uani 1 1 d .
H5A H 0.7671 0.2281 0.7285 0.046 Uiso 1 1 calc R
C6 C 0.66954(16) 0.41097(19) 0.65084(12) 0.0446(4) Uani 1 1 d .
H6A H 0.6870 0.5097 0.6941 0.054 Uiso 1 1 calc R
H6B H 0.5848 0.4249 0.6231 0.054 Uiso 1 1 calc R
C7 C 0.75576(15) 0.42245(19) 0.57688(11) 0.0417(4) Uani 1 1 d .
H7A H 0.7301 0.5225 0.5363 0.050 Uiso 1 1 calc R
H7B H 0.8385 0.4494 0.6056 0.050 Uiso 1 1 calc R
C8 C 0.76221(13) 0.2579(2) 0.51999(11) 0.0374(4) Uani 1 1 d .
C9 C 0.75891(15) 0.0843(2) 0.57167(11) 0.0422(4) Uani 1 1 d .
H9A H 0.8374 0.0785 0.6115 0.051 Uiso 1 1 calc R
C10 C 0.65737(13) 0.0805(2) 0.63647(10) 0.0374(4) Uani 1 1 d .
C11 C 0.7593(2) -0.0748(2) 0.50893(14) 0.0683(6) Uani 1 1 d .
H11A H 0.7856 -0.1805 0.5452 0.082 Uiso 1 1 calc R
H11B H 0.6752 -0.0963 0.4813 0.082 Uiso 1 1 calc R
C12 C 0.8422(2) -0.0512(2) 0.43413(13) 0.0611(5) Uani 1 1 d .
H12A H 0.8404 -0.1598 0.3967 0.073 Uiso 1 1 calc R
H12B H 0.9269 -0.0333 0.4614 0.073 Uiso 1 1 calc R
C13 C 0.80376(15) 0.1069(2) 0.37348(11) 0.0418(4) Uani 1 1 d .
C14 C 0.78488(13) 0.2646(2) 0.43344(11) 0.0391(4) Uani 1 1 d .
C15 C 0.81154(16) 0.4314(2) 0.38210(12) 0.0474(5) Uani 1 1 d .
H15A H 0.8678 0.5094 0.4200 0.057 Uiso 1 1 calc R
H15B H 0.7354 0.4973 0.3642 0.057 Uiso 1 1 calc R
C16 C 0.87026(18) 0.3689(2) 0.29833(13) 0.0526(5) Uani 1 1 d .
H16A H 0.9439 0.4397 0.2900 0.063 Uiso 1 1 calc R
H16B H 0.8124 0.3810 0.2432 0.063 Uiso 1 1 calc R
C17 C 0.90406(15) 0.1738(2) 0.31536(12) 0.0403(4) Uani 1 1 d .
H17A H 0.9826 0.1720 0.3552 0.048 Uiso 1 1 calc R
C18 C 0.68539(15) 0.0679(3) 0.31363(13) 0.0641(5) Uani 1 1 d .
H18A H 0.6190 0.0490 0.3522 0.096 Uiso 1 1 calc R
H18B H 0.6960 -0.0387 0.2775 0.096 Uiso 1 1 calc R
H18C H 0.6655 0.1683 0.2730 0.096 Uiso 1 1 calc R
C19A C 0.53119(15) 0.0926(3) 0.58319(12) 0.0558(5) Uani 1 1 d .
H19A H 0.5064 -0.0248 0.5602 0.084 Uiso 1 1 calc R
H19B H 0.5346 0.1744 0.5321 0.084 Uiso 1 1 calc R
H19C H 0.4719 0.1359 0.6233 0.084 Uiso 1 1 calc R
C20 C 0.92611(14) 0.0745(2) 0.22771(11) 0.0447(4) Uani 1 1 d .
H20A H 0.8516 0.0892 0.1842 0.054 Uiso 1 1 calc R
C21 C 0.94716(16) -0.1245(2) 0.24210(13) 0.0533(5) Uani 1 1 d .
H21A H 0.9742 -0.1767 0.1868 0.080 Uiso 1 1 calc R
H21B H 0.8710 -0.1808 0.2558 0.080 Uiso 1 1 calc R
H21C H 1.0097 -0.1431 0.2929 0.080 Uiso 1 1 calc R
C22 C 1.03280(17) 0.1581(3) 0.18445(13) 0.0566(5) Uani 1 1 d .
H22A H 1.0162 0.2862 0.1769 0.068 Uiso 1 1 calc R
H22B H 1.1067 0.1456 0.2276 0.068 Uiso 1 1 calc R
C23 C 1.06121(17) 0.0848(3) 0.09352(13) 0.0616(5) Uani 1 1 d .
H23A H 0.9873 0.0921 0.0500 0.074 Uiso 1 1 calc R
H23B H 1.0839 -0.0415 0.1007 0.074 Uiso 1 1 calc R
C24 C 1.16466(18) 0.1851(3) 0.05525(13) 0.0604(5) Uani 1 1 d .
H24A H 1.1398 0.3104 0.0470 0.072 Uiso 1 1 calc R
H24B H 1.2364 0.1822 0.1009 0.072 Uiso 1 1 calc R
C25 C 1.20337(18) 0.1172(3) -0.03422(12) 0.0570(5) Uani 1 1 d .
H25A H 1.1283 0.1076 -0.0776 0.068 Uiso 1 1 calc R
C26 C 1.28677(18) 0.2490(3) -0.07328(13) 0.0643(5) Uani 1 1 d .
H26A H 1.3072 0.2063 -0.1333 0.077 Uiso 1 1 calc R
H26B H 1.2436 0.3633 -0.0827 0.077 Uiso 1 1 calc R
O26 O 1.39657(13) 0.2760(2) -0.01579(9) 0.0600(4) Uani 1 1 d .
H26 H 1.453(2) 0.209(3) -0.0387(16) 0.105(10) Uiso 1 1 d .
C27 C 1.26042(19) -0.0642(3) -0.02565(14) 0.0665(6) Uani 1 1 d .
H27A H 1.2005 -0.1494 -0.0072 0.100 Uiso 1 1 calc R
H27B H 1.3308 -0.0613 0.0201 0.100 Uiso 1 1 calc R
H27C H 1.2871 -0.0999 -0.0843 0.100 Uiso 1 1 calc R

loop_
_atom_site_aniso_label
_atom_site_aniso_U_11
_atom_site_aniso_U_22
_atom_site_aniso_U_33
_atom_site_aniso_U_23
_atom_site_aniso_U_13
_atom_site_aniso_U_12
C1 0.0673(12) 0.0263(9) 0.0493(10) 0.0040(8) 0.0139(10) -0.0027(8)
C2 0.0563(12) 0.0355(10) 0.0579(12) 0.0079(8) 0.0095(10) -0.0055(8)
C3 0.0515(10) 0.0397(9) 0.0494(10) 0.0060(9) 0.0159(9) 0.0026(9)
O3 0.0869(10) 0.0508(8) 0.0697(9) 0.0123(8) 0.0369(8) 0.0140(8)
C4 0.0595(11) 0.0356(10) 0.0542(12) -0.0020(8) 0.0096(10) 0.0032(8)
C5 0.0388(9) 0.0267(8) 0.0489(10) 0.0011(7) 0.0001(8) 0.0002(7)
C6 0.0558(11) 0.0248(9) 0.0531(10) -0.0026(8) 0.0051(9) 0.0009(7)
C7 0.0490(10) 0.0228(8) 0.0525(10) 0.0028(8) 0.0015(9) -0.0029(7)
C8 0.0377(9) 0.0225(7) 0.0519(10) 0.0028(8) 0.0026(8) -0.0025(8)
C9 0.0540(10) 0.0232(7) 0.0505(10) 0.0047(8) 0.0098(9) 0.0030(8)
C10 0.0426(9) 0.0226(7) 0.0462(9) 0.0012(8) 0.0006(8) -0.0034(8)
C11 0.1195(18) 0.0214(9) 0.0701(13) 0.0019(9) 0.0403(14) -0.0026(10)
C12 0.0977(16) 0.0266(9) 0.0627(12) 0.0042(9) 0.0270(12) 0.0115(10)
C13 0.0438(10) 0.0295(9) 0.0527(10) -0.0007(8) 0.0080(8) -0.0008(7)
C14 0.0385(9) 0.0255(7) 0.0536(11) 0.0049(8) 0.0060(8) 0.0011(8)
C15 0.0521(11) 0.0315(9) 0.0593(11) 0.0082(8) 0.0092(10) 0.0049(8)
C16 0.0610(12) 0.0383(10) 0.0604(12) 0.0073(9) 0.0156(10) -0.0010(9)
C17 0.0352(10) 0.0358(8) 0.0496(10) 0.0003(8) 0.0030(8) 0.0003(7)
C18 0.0456(11) 0.0695(13) 0.0786(13) -0.0220(12) 0.0139(10) -0.0175(11)
C19A 0.0515(11) 0.0528(11) 0.0606(11) 0.0048(10) -0.0084(9) -0.0145(9)
C20 0.0374(9) 0.0469(9) 0.0500(10) -0.0046(9) 0.0053(8) -0.0014(9)
C21 0.0489(11) 0.0497(10) 0.0611(12) -0.0150(9) 0.0043(10) 0.0030(9)
C22 0.0511(12) 0.0585(12) 0.0617(12) -0.0096(10) 0.0134(10) -0.0076(9)
C23 0.0554(12) 0.0713(12) 0.0595(12) -0.0083(11) 0.0128(10) -0.0071(11)
C24 0.0557(13) 0.0614(12) 0.0664(13) -0.0010(10) 0.0175(11) -0.0031(10)
C25 0.0501(12) 0.0718(14) 0.0482(11) 0.0041(10) 0.0003(9) -0.0008(10)
C26 0.0603(12) 0.0727(14) 0.0601(12) 0.0147(12) 0.0071(11) 0.0075(12)
O26 0.0557(9) 0.0617(8) 0.0644(8) -0.0134(7) 0.0148(7) -0.0010(7)
C27 0.0738(14) 0.0692(14) 0.0581(12) -0.0052(11) 0.0139(11) -0.0028(11)

loop_
_atom_type_symbol
_atom_type_description
_atom_type_scat_dispersion_real
_atom_type_scat_dispersion_imag
_atom_type_scat_source
C C 0.0033 0.0016 'International Tables Vol C Tables 4.2.6.8 and 6.1.1.4'
H H 0.0000 0.0000 'International Tables Vol C Tables 4.2.6.8 and 6.1.1.4'
O O 0.0106 0.0060 'International Tables Vol C Tables 4.2.6.8 and 6.1.1.4'

loop_
_geom_angle_atom_site_label_1
_geom_angle_atom_site_label_2
_geom_angle_atom_site_label_3
_geom_angle
C2 C1 C10 113.45(13)
C2 C1 H1A 108.9
C10 C1 H1A 108.9
C2 C1 H1B 108.9
C10 C1 H1B 108.9
H1A C1 H1B 107.7
C3 C2 C1 110.29(14)
C3 C2 H2A 109.6
C1 C2 H2A 109.6
C3 C2 H2B 109.6
C1 C2 H2B 109.6
H2A C2 H2B 108.1
O3 C3 C2 111.68(14)
O3 C3 C4 109.36(15)
C2 C3 C4 109.53(13)
O3 C3 H3A 108.7
C2 C3 H3A 108.7
C4 C3 H3A 108.7
C3 O3 H3 104.5(15)
C3 C4 C5 110.78(14)
C3 C4 H4A 109.5
C5 C4 H4A 109.5
C3 C4 H4B 109.5
C5 C4 H4B 109.5
H4A C4 H4B 108.1
C6 C5 C4 112.94(13)
C6 C5 C10 110.38(12)
C4 C5 C10 113.67(12)
C6 C5 H5A 106.4
C4 C5 H5A 106.4
C10 C5 H5A 106.4
C5 C6 C7 112.77(13)
C5 C6 H6A 109.0
C7 C6 H6A 109.0
C5 C6 H6B 109.0
C7 C6 H6B 109.0
H6A C6 H6B 107.8
C8 C7 C6 114.91(13)
C8 C7 H7A 108.5
C6 C7 H7A 108.5
C8 C7 H7B 108.5
C6 C7 H7B 108.5
H7A C7 H7B 107.5
C14 C8 C7 121.97(15)
C14 C8 C9 122.22(14)
C7 C8 C9 115.27(13)
C11 C9 C8 111.99(13)
C11 C9 C10 114.18(14)
C8 C9 C10 112.44(13)
C11 C9 H9A 105.8
C8 C9 H9A 105.8
C10 C9 H9A 105.8
C19A C10 C1 109.79(14)
C19A C10 C5 111.41(14)
C1 C10 C5 108.15(12)
C19A C10 C9 110.87(13)
C1 C10 C9 109.45(13)
C5 C10 C9 107.08(13)
C12 C11 C9 112.98(14)
C12 C11 H11A 109.0
C9 C11 H11A 109.0
C12 C11 H11B 109.0
C9 C11 H11B 109.0
H11A C11 H11B 107.8
C11 C12 C13 111.61(15)
C11 C12 H12A 109.3
C13 C12 H12A 109.3
C11 C12 H12B 109.3
C13 C12 H12B 109.3
H12A C12 H12B 108.0
C14 C13 C12 108.54(14)
C14 C13 C18 109.45(14)
C12 C13 C18 111.16(15)
C14 C13 C17 102.35(12)
C12 C13 C17 114.07(14)
C18 C13 C17 110.83(14)
C8 C14 C13 125.73(15)
C8 C14 C15 125.33(15)
C13 C14 C15 108.54(13)
C14 C15 C16 105.48(14)
C14 C15 H15A 110.6
C16 C15 H15A 110.6
C14 C15 H15B 110.6
C16 C15 H15B 110.6
H15A C15 H15B 108.8
C15 C16 C17 106.21(15)
C15 C16 H16A 110.5
C17 C16 H16A 110.5
C15 C16 H16B 110.5
C17 C16 H16B 110.5
H16A C16 H16B 108.7
C16 C17 C20 112.69(15)
C16 C17 C13 103.26(14)
C20 C17 C13 119.19(13)
C16 C17 H17A 107.0
C20 C17 H17A 107.0
C13 C17 H17A 107.0
C13 C18 H18A 109.5
C13 C18 H18B 109.5
H18A C18 H18B 109.5
C13 C18 H18C 109.5
H18A C18 H18C 109.5
H18B C18 H18C 109.5
C10 C19A H19A 109.5
C10 C19A H19B 109.5
H19A C19A H19B 109.5
C10 C19A H19C 109.5
H19A C19A H19C 109.5
H19B C19A H19C 109.5
C22 C20 C21 110.55(15)
C22 C20 C17 109.97(14)
C21 C20 C17 113.30(14)
C22 C20 H20A 107.6
C21 C20 H20A 107.6
C17 C20 H20A 107.6
C20 C21 H21A 109.5
C20 C21 H21B 109.5
H21A C21 H21B 109.5
C20 C21 H21C 109.5
H21A C21 H21C 109.5
H21B C21 H21C 109.5
C23 C22 C20 116.96(16)
C23 C22 H22A 108.1
C20 C22 H22A 108.1
C23 C22 H22B 108.1
C20 C22 H22B 108.1
H22A C22 H22B 107.3
C22 C23 C24 111.94(17)
C22 C23 H23A 109.2
C24 C23 H23A 109.2
C22 C23 H23B 109.2
C24 C23 H23B 109.2
H23A C23 H23B 107.9
C25 C24 C23 116.02(17)
C25 C24 H24A 108.3
C23 C24 H24A 108.3
C25 C24 H24B 108.3
C23 C24 H24B 108.3
H24A C24 H24B 107.4
C26 C25 C27 111.58(17)
C26 C25 C24 110.09(17)
C27 C25 C24 112.55(16)
C26 C25 H25A 107.5
C27 C25 H25A 107.5
C24 C25 H25A 107.5
O26 C26 C25 112.35(15)
O26 C26 H26A 109.1
C25 C26 H26A 109.1
O26 C26 H26B 109.1
C25 C26 H26B 109.1
H26A C26 H26B 107.9
C26 O26 H26 105.8(15)
C25 C27 H27A 109.5
C25 C27 H27B 109.5
H27A C27 H27B 109.5
C25 C27 H27C 109.5
H27A C27 H27C 109.5
H27B C27 H27C 109.5

loop_
_geom_bond_atom_site_label_1
_geom_bond_atom_site_label_2
_geom_bond_distance
C1 C2 1.517(2)
C1 C10 1.539(2)
C1 H1A 0.9900
C1 H1B 0.9900
C2 C3 1.505(2)
C2 H2A 0.9900
C2 H2B 0.9900
C3 O3 1.430(2)
C3 C4 1.506(2)
C3 H3A 1.0000
O3 H3 0.91(2)
C4 C5 1.525(2)
C4 H4A 0.9900
C4 H4B 0.9900
C5 C6 1.515(2)
C5 C10 1.541(2)
C5 H5A 1.0000
C6 C7 1.519(2)
C6 H6A 0.9900
C6 H6B 0.9900
C7 C8 1.507(2)
C7 H7A 0.9900
C7 H7B 0.9900
C8 C14 1.329(2)
C8 C9 1.521(2)
C9 C11 1.519(2)
C9 C10 1.542(2)
C9 H9A 1.0000
C10 C19A 1.535(2)
C11 C12 1.512(3)
C11 H11A 0.9900
C11 H11B 0.9900
C12 C13 1.529(2)
C12 H12A 0.9900
C12 H12B 0.9900
C13 C14 1.512(2)
C13 C18 1.534(2)
C13 C17 1.549(2)
C14 C15 1.515(2)
C15 C16 1.527(3)
C15 H15A 0.9900
C15 H15B 0.9900
C16 C17 1.536(2)
C16 H16A 0.9900
C16 H16B 0.9900
C17 C20 1.537(2)
C17 H17A 1.0000
C18 H18A 0.9800
C18 H18B 0.9800
C18 H18C 0.9800
C19A H19A 0.9800
C19A H19B 0.9800
C19A H19C 0.9800
C20 C22 1.528(2)
C20 C21 1.534(2)
C20 H20A 1.0000
C21 H21A 0.9800
C21 H21B 0.9800
C21 H21C 0.9800
C22 C23 1.515(2)
C22 H22A 0.9900
C22 H22B 0.9900
C23 C24 1.523(3)
C23 H23A 0.9900
C23 H23B 0.9900
C24 C25 1.518(3)
C24 H24A 0.9900
C24 H24B 0.9900
C25 C26 1.507(3)
C25 C27 1.509(3)
C25 H25A 1.0000
C26 O26 1.426(2)
C26 H26A 0.9900
C26 H26B 0.9900
O26 H26 0.89(3)
C27 H27A 0.9800
C27 H27B 0.9800
C27 H27C 0.9800

loop_
_geom_torsion_atom_site_label_1
_geom_torsion_atom_site_label_2
_geom_torsion_atom_site_label_3
_geom_torsion_atom_site_label_4
_geom_torsion
C10 C1 C2 C3 -58.20(19)
C1 C2 C3 O3 -178.78(13)
C1 C2 C3 C4 59.93(18)
O3 C3 C4 C5 178.44(13)
C2 C3 C4 C5 -58.87(18)
C3 C4 C5 C6 -177.28(14)
C3 C4 C5 C10 55.96(18)
C4 C5 C6 C7 174.43(13)
C10 C5 C6 C7 -57.08(17)
C5 C6 C7 C8 43.96(19)
C6 C7 C8 C14 149.30(15)
C6 C7 C8 C9 -38.97(18)
C14 C8 C9 C11 -11.2(2)
C7 C8 C9 C11 177.08(16)
C14 C8 C9 C10 -141.35(15)
C7 C8 C9 C10 46.94(17)
C2 C1 C10 C19A -69.73(18)
C2 C1 C10 C5 52.03(18)
C2 C1 C10 C9 168.36(13)
C6 C5 C10 C19A -58.15(18)
C4 C5 C10 C19A 69.94(16)
C6 C5 C10 C1 -178.91(16)
C4 C5 C10 C1 -50.82(16)
C6 C5 C10 C9 63.23(16)
C4 C5 C10 C9 -168.68(12)
C11 C9 C10 C19A -65.20(19)
C8 C9 C10 C19A 63.81(17)
C11 C9 C10 C1 56.06(19)
C8 C9 C10 C1 -174.93(13)
C11 C9 C10 C5 173.07(14)
C8 C9 C10 C5 -57.92(15)
C8 C9 C11 C12 39.2(2)
C10 C9 C11 C12 168.48(15)
C9 C11 C12 C13 -60.6(2)
C11 C12 C13 C14 48.9(2)
C11 C12 C13 C18 -71.6(2)
C11 C12 C13 C17 162.24(15)
C7 C8 C14 C13 174.42(14)
C9 C8 C14 C13 3.3(2)
C7 C8 C14 C15 2.5(2)
C9 C8 C14 C15 -168.67(15)
C12 C13 C14 C8 -22.0(2)
C18 C13 C14 C8 99.49(18)
C17 C13 C14 C8 -142.91(16)
C12 C13 C14 C15 151.07(15)
C18 C13 C14 C15 -87.45(16)
C17 C13 C14 C15 30.16(15)
C8 C14 C15 C16 162.35(15)
C13 C14 C15 C16 -10.75(17)
C14 C15 C16 C17 -13.45(18)
C15 C16 C17 C20 161.74(14)
C15 C16 C17 C13 31.83(18)
C14 C13 C17 C16 -37.46(16)
C12 C13 C17 C16 -154.47(15)
C18 C13 C17 C16 79.16(16)
C14 C13 C17 C20 -163.31(13)
C12 C13 C17 C20 79.68(19)
C18 C13 C17 C20 -46.7(2)
C16 C17 C20 C22 61.58(19)
C13 C17 C20 C22 -177.19(15)
C16 C17 C20 C21 -174.15(14)
C13 C17 C20 C21 -52.9(2)
C21 C20 C22 C23 58.5(2)
C17 C20 C22 C23 -175.64(15)
C20 C22 C23 C24 176.95(16)
C22 C23 C24 C25 177.76(16)
C23 C24 C25 C26 168.33(17)
C23 C24 C25 C27 -66.5(2)
C27 C25 C26 O26 -63.6(2)
C24 C25 C26 O26 62.2(2)
